data_2015379
loop_
_publ_author_name
'Olmstead, Marilyn M.'
'Fettinger, James C.'
'Gamsey, Soya'
'Clary, Jacob W.'
'Singaram, Bakthan'

_publ_section_title
;
 Three chiral vinyldioxazaborocanes
;
_journal_coeditor_code RB3006
_journal_issue 6
_journal_name_full 'Acta Crystallographica Section C'
_journal_page_first o333
_journal_page_last o335
_journal_paper_doi 10.1107/S0108270106013527
_journal_volume 62
_journal_year 2006
_chemical_formula_iupac 'C24 H32 B N O2'
_chemical_formula_moiety 'C24 H32 B N O2'
_chemical_formula_sum 'C24 H32 B N O2'
_chemical_formula_weight 377.32
_chemical_name_common 'Compound III'
_chemical_name_systematic
;
(2Z)-6-benzyl-2-buten-2-yl-1,3,6,2-dioxazaborocane
;
_space_group_IT_number 19
_symmetry_cell_setting orthorhombic
_symmetry_space_group_name_Hall 'P 2ac 2ab'
_symmetry_space_group_name_H-M 'P 21 21 21'
_atom_sites_solution_hydrogens geom
_atom_sites_solution_primary direct
_atom_sites_solution_secondary difmap
_audit_creation_method SHELXL97
_cell_angle_alpha 90.00
_cell_angle_beta 90.00
_cell_angle_gamma 90.00
_cell_formula_units_Z 4
_cell_length_a 10.5916(14)
_cell_length_b 11.3683(15)
_cell_length_c 17.747(2)
_cell_measurement_reflns_used 988
_cell_measurement_temperature 90(2)
_cell_measurement_theta_max 32.0
_cell_measurement_theta_min 2.6
_cell_volume 2136.9(5)
_computing_cell_refinement 'SAINT (Bruker, 2004)'
_computing_data_collection 'APEX2 (Bruker, 2004)'
_computing_data_reduction 'SAINT (Bruker, 2004)'
_computing_molecular_graphics 'XP in SHELXTL (Sheldrick, 1994)'
_computing_publication_material SHELXL97
_computing_structure_refinement 'SHELXL97 (Sheldrick, 1997)'
_computing_structure_solution 'SHELXS97 (Sheldrick, 1997)'
_diffrn_ambient_temperature 90(2)
_diffrn_detector_area_resol_mean 8.3
_diffrn_measured_fraction_theta_full 1.000
_diffrn_measured_fraction_theta_max 1.000
_diffrn_measurement_device_type 'Bruker SMART APEXII'
_diffrn_measurement_method \w
_diffrn_radiation_monochromator graphite
_diffrn_radiation_source 'fine-focus sealed tube'
_diffrn_radiation_type MoK\a
_diffrn_radiation_wavelength 0.71073
_diffrn_reflns_av_R_equivalents 0.0276
_diffrn_reflns_av_sigmaI/netI 0.0213
_diffrn_reflns_limit_h_max 13
_diffrn_reflns_limit_h_min -13
_diffrn_reflns_limit_k_max 14
_diffrn_reflns_limit_k_min -14
_diffrn_reflns_limit_l_max 23
_diffrn_reflns_limit_l_min -23
_diffrn_reflns_number 23473
_diffrn_reflns_theta_full 27.48
_diffrn_reflns_theta_max 27.48
_diffrn_reflns_theta_min 2.13
_diffrn_standards_number 0
_exptl_absorpt_coefficient_mu 0.072
_exptl_absorpt_correction_T_max 0.993
_exptl_absorpt_correction_T_min 0.988
_exptl_absorpt_correction_type multi-scan
_exptl_absorpt_process_details '(SADABS; Sheldrick, 2004)'
_exptl_crystal_colour colourless
_exptl_crystal_density_diffrn 1.173
_exptl_crystal_density_method 'not measured'
_exptl_crystal_description block
_exptl_crystal_F_000 816
_exptl_crystal_size_max 0.32
_exptl_crystal_size_mid 0.16
_exptl_crystal_size_min 0.13
_refine_diff_density_max 0.271
_refine_diff_density_min -0.161
_refine_ls_extinction_method none
_refine_ls_goodness_of_fit_ref 1.128
_refine_ls_hydrogen_treatment constr
_refine_ls_matrix_type full
_refine_ls_number_parameters 256
_refine_ls_number_reflns 2773
_refine_ls_number_restraints 0
_refine_ls_restrained_S_all 1.128
_refine_ls_R_factor_all 0.0351
_refine_ls_R_factor_gt 0.0304
_refine_ls_shift/su_max 0.000
_refine_ls_shift/su_mean 0.000
_refine_ls_structure_factor_coef Fsqd
_refine_ls_weighting_details 'calc w = 1/[\s^2^(Fo^2^)+(0.0415P)^2^+0.4322P] where P=(Fo^2^+2Fc^2^)/3'
_refine_ls_weighting_scheme calc
_refine_ls_wR_factor_gt 0.0772
_refine_ls_wR_factor_ref 0.0812
_reflns_number_gt 2576
_reflns_number_total 2773
_reflns_threshold_expression I>2\s(I)
_cod_data_source_file rb3006.cif
_cod_data_source_block III
_cod_original_cell_volume 2136.8(5)
_cod_database_code 2015379

loop_
_symmetry_equiv_pos_as_xyz
'x, y, z'
'-x+1/2, -y, z+1/2'
'-x, y+1/2, -z+1/2'
'x+1/2, -y+1/2, -z'

loop_
_atom_site_type_symbol
_atom_site_label
_atom_site_fract_x
_atom_site_fract_y
_atom_site_fract_z
_atom_site_U_iso_or_equiv
_atom_site_adp_type
_atom_site_calc_flag
_atom_site_refinement_flags
_atom_site_occupancy
O O1 0.40574(10) 0.58073(10) 0.47798(6) 0.0165(2) Uani d . 1
O O2 0.49577(10) 0.77688(10) 0.47349(6) 0.0169(2) Uani d . 1
N N1 0.62204(12) 0.60979(12) 0.42669(7) 0.0144(3) Uani d . 1
C C1 0.40705(15) 0.55745(14) 0.39932(8) 0.0161(3) Uani d . 1
H H1 0.3855 0.6305 0.3707 0.019 Uiso calc R 1
C C2 0.54477(14) 0.52282(14) 0.38419(9) 0.0161(3) Uani d . 1
H H2A 0.5617 0.4420 0.4023 0.019 Uiso calc R 1
H H2B 0.5638 0.5268 0.3296 0.019 Uiso calc R 1
C C3 0.64364(15) 0.72127(14) 0.38358(9) 0.0170(3) Uani d . 1
H H3A 0.5906 0.7234 0.3377 0.020 Uiso calc R 1
H H3B 0.7334 0.7286 0.3687 0.020 Uiso calc R 1
C C4 0.60636(15) 0.81979(13) 0.43787(9) 0.0158(3) Uani d . 1
H H4 0.6744 0.8304 0.4763 0.019 Uiso calc R 1
C C5 0.31901(14) 0.45915(14) 0.37709(9) 0.0165(3) Uani d . 1
C C6 0.29435(15) 0.36581(15) 0.42562(9) 0.0185(3) Uani d . 1
H H6 0.3296 0.3656 0.4748 0.022 Uiso calc R 1
C C7 0.21843(16) 0.27298(15) 0.40248(10) 0.0209(3) Uani d . 1
H H7 0.2012 0.2100 0.4362 0.025 Uiso calc R 1
C C8 0.16748(15) 0.27166(15) 0.33027(10) 0.0205(3) Uani d . 1
H H8 0.1154 0.2082 0.3146 0.025 Uiso calc R 1
C C9 0.19321(15) 0.36348(16) 0.28131(10) 0.0212(3) Uani d . 1
H H9 0.1593 0.3626 0.2318 0.025 Uiso calc R 1
C C10 0.26844(16) 0.45683(15) 0.30443(9) 0.0199(3) Uani d . 1
H H10 0.2856 0.5195 0.2706 0.024 Uiso calc R 1
C C11 0.74222(14) 0.55748(15) 0.45645(8) 0.0164(3) Uani d . 1
H H11A 0.7211 0.5083 0.5007 0.020 Uiso calc R 1
H H11B 0.7967 0.6225 0.4744 0.020 Uiso calc R 1
C C12 0.81928(15) 0.48222(15) 0.40129(9) 0.0183(3) Uani d . 1
H H12 0.7637 0.4176 0.3823 0.022 Uiso calc R 1
C C13 0.92803(17) 0.42651(19) 0.44524(10) 0.0292(4) Uani d . 1
H H13A 0.9717 0.3694 0.4131 0.044 Uiso calc R 1
H H13B 0.8947 0.3865 0.4899 0.044 Uiso calc R 1
H H13C 0.9875 0.4879 0.4608 0.044 Uiso calc R 1
C C14 0.87123(16) 0.54906(16) 0.33339(10) 0.0229(4) Uani d . 1
H H14A 0.9329 0.4998 0.3070 0.034 Uiso calc R 1
H H14B 0.9123 0.6215 0.3505 0.034 Uiso calc R 1
H H14C 0.8018 0.5688 0.2991 0.034 Uiso calc R 1
C C15 0.58197(15) 0.93533(14) 0.39873(9) 0.0171(3) Uani d . 1
C C16 0.67459(17) 1.02211(15) 0.39844(9) 0.0208(3) Uani d . 1
H H16 0.7541 1.0072 0.4212 0.025 Uiso calc R 1
C C17 0.6512(2) 1.13097(16) 0.36483(10) 0.0270(4) Uani d . 1
H H17 0.7149 1.1898 0.3648 0.032 Uiso calc R 1
C C18 0.5353(2) 1.15341(15) 0.33154(10) 0.0284(4) Uani d . 1
H H18 0.5191 1.2278 0.3092 0.034 Uiso calc R 1
C C19 0.44299(18) 1.06682(16) 0.33100(10) 0.0258(4) Uani d . 1
H H19 0.3638 1.0818 0.3078 0.031 Uiso calc R 1
C C20 0.46591(16) 0.95779(16) 0.36438(9) 0.0216(3) Uani d . 1
H H20 0.4024 0.8988 0.3637 0.026 Uiso calc R 1
C C21 0.56116(14) 0.63548(14) 0.58135(8) 0.0162(3) Uani d . 1
C C22 0.60831(16) 0.72490(15) 0.62136(9) 0.0201(3) Uani d . 1
H H22 0.6128 0.7989 0.5967 0.024 Uiso calc R 1
C C23 0.65519(18) 0.72065(17) 0.70173(9) 0.0256(4) Uani d . 1
H H23A 0.6081 0.7771 0.7322 0.038 Uiso d R 1
H H23B 0.7453 0.7398 0.7030 0.038 Uiso d R 1
H H23C 0.6426 0.6410 0.7220 0.038 Uiso d R 1
C C24 0.55077(16) 0.51355(15) 0.61543(9) 0.0208(3) Uani d . 1
H H24A 0.6320 0.4913 0.6378 0.031 Uiso calc R 1
H H24B 0.5282 0.4569 0.5760 0.031 Uiso calc R 1
H H24C 0.4854 0.5136 0.6545 0.031 Uiso calc R 1
B B1 0.51150(16) 0.65556(16) 0.49695(10) 0.0155(3) Uani d . 1

loop_
_atom_site_aniso_label
_atom_site_aniso_U_11
_atom_site_aniso_U_22
_atom_site_aniso_U_33
_atom_site_aniso_U_12
_atom_site_aniso_U_13
_atom_site_aniso_U_23
O1 0.0135(5) 0.0199(5) 0.0161(5) -0.0006(5) 0.0021(4) -0.0021(4)
O2 0.0154(5) 0.0170(5) 0.0183(5) 0.0007(4) 0.0021(4) 0.0007(4)
N1 0.0128(6) 0.0155(6) 0.0150(6) -0.0003(5) 0.0010(5) -0.0002(5)
C1 0.0156(7) 0.0174(7) 0.0154(7) -0.0002(6) 0.0015(6) -0.0001(6)
C2 0.0165(7) 0.0165(7) 0.0154(7) -0.0009(6) 0.0007(6) -0.0025(6)
C3 0.0180(7) 0.0159(7) 0.0170(7) -0.0006(6) 0.0023(6) 0.0024(6)
C4 0.0155(7) 0.0164(7) 0.0155(7) 0.0009(6) -0.0001(6) 0.0012(6)
C5 0.0126(6) 0.0174(7) 0.0195(7) 0.0021(6) 0.0015(6) -0.0019(6)
C6 0.0169(7) 0.0208(8) 0.0178(7) 0.0008(7) -0.0001(6) -0.0010(6)
C7 0.0203(7) 0.0184(7) 0.0241(8) 0.0002(7) 0.0027(7) 0.0000(7)
C8 0.0151(7) 0.0186(7) 0.0278(8) 0.0004(6) 0.0005(7) -0.0067(7)
C9 0.0185(7) 0.0251(8) 0.0201(8) 0.0036(7) -0.0032(6) -0.0029(7)
C10 0.0198(7) 0.0214(8) 0.0184(7) 0.0007(7) 0.0003(6) 0.0011(6)
C11 0.0133(7) 0.0196(8) 0.0163(7) 0.0029(6) 0.0005(6) -0.0008(6)
C12 0.0141(7) 0.0217(8) 0.0192(8) 0.0012(6) 0.0009(6) -0.0036(7)
C13 0.0236(8) 0.0395(10) 0.0245(8) 0.0153(8) 0.0024(7) -0.0012(8)
C14 0.0212(8) 0.0281(9) 0.0195(7) 0.0002(7) 0.0050(7) -0.0038(7)
C15 0.0212(8) 0.0157(7) 0.0145(7) 0.0023(6) 0.0005(6) -0.0022(6)
C16 0.0246(8) 0.0201(8) 0.0177(8) -0.0007(7) -0.0010(6) -0.0007(6)
C17 0.0390(10) 0.0197(8) 0.0222(8) -0.0035(8) 0.0026(8) -0.0017(7)
C18 0.0486(11) 0.0177(8) 0.0188(8) 0.0100(8) 0.0031(8) 0.0028(7)
C19 0.0307(9) 0.0288(9) 0.0179(7) 0.0124(8) -0.0009(7) 0.0009(7)
C20 0.0224(8) 0.0243(9) 0.0180(7) 0.0036(7) -0.0018(6) -0.0006(7)
C21 0.0148(7) 0.0183(7) 0.0156(7) 0.0031(6) 0.0032(6) 0.0006(6)
C22 0.0220(7) 0.0212(8) 0.0171(7) 0.0003(7) 0.0022(6) 0.0011(6)
C23 0.0280(9) 0.0290(9) 0.0198(8) -0.0051(8) 0.0004(7) -0.0025(7)
C24 0.0237(8) 0.0208(8) 0.0178(7) 0.0012(7) 0.0010(7) 0.0012(6)
B1 0.0131(7) 0.0174(8) 0.0159(8) 0.0023(7) 0.0027(6) -0.0020(6)

loop_
_atom_type_symbol
_atom_type_description
_atom_type_scat_dispersion_real
_atom_type_scat_dispersion_imag
_atom_type_scat_source
C C 0.0033 0.0016 'International Tables Vol C Tables 4.2.6.8 and 6.1.1.4'
H H 0.0000 0.0000 'International Tables Vol C Tables 4.2.6.8 and 6.1.1.4'
B B 0.0013 0.0007 'International Tables Vol C Tables 4.2.6.8 and 6.1.1.4'
O O 0.0106 0.0060 'International Tables Vol C Tables 4.2.6.8 and 6.1.1.4'
N N 0.0061 0.0033 'International Tables Vol C Tables 4.2.6.8 and 6.1.1.4'

loop_
_geom_angle_atom_site_label_1
_geom_angle_atom_site_label_2
_geom_angle_atom_site_label_3
_geom_angle
C1 O1 B1 109.31(12)
C4 O2 B1 111.13(12)
C2 N1 C3 112.78(12)
C2 N1 C11 112.42(12)
C3 N1 C11 112.67(12)
C2 N1 B1 100.76(11)
C3 N1 B1 102.12(11)
C11 N1 B1 115.16(11)
O1 C1 C5 112.89(13)
O1 C1 C2 103.24(12)
C5 C1 C2 110.61(13)
O1 C1 H1 110.0
C5 C1 H1 110.0
C2 C1 H1 110.0
N1 C2 C1 105.28(12)
N1 C2 H2A 110.7
C1 C2 H2A 110.7
N1 C2 H2B 110.7
C1 C2 H2B 110.7
H2A C2 H2B 108.8
N1 C3 C4 104.98(12)
N1 C3 H3A 110.8
C4 C3 H3A 110.8
N1 C3 H3B 110.8
C4 C3 H3B 110.8
H3A C3 H3B 108.8
O2 C4 C15 111.32(13)
O2 C4 C3 104.02(12)
C15 C4 C3 113.08(12)
O2 C4 H4 109.4
C15 C4 H4 109.4
C3 C4 H4 109.4
C6 C5 C10 119.02(15)
C6 C5 C1 121.29(14)
C10 C5 C1 119.52(15)
C7 C6 C5 120.35(15)
C7 C6 H6 119.8
C5 C6 H6 119.8
C6 C7 C8 120.35(16)
C6 C7 H7 119.8
C8 C7 H7 119.8
C9 C8 C7 119.58(16)
C9 C8 H8 120.2
C7 C8 H8 120.2
C8 C9 C10 120.21(15)
C8 C9 H9 119.9
C10 C9 H9 119.9
C9 C10 C5 120.48(16)
C9 C10 H10 119.8
C5 C10 H10 119.8
N1 C11 C12 116.57(12)
N1 C11 H11A 108.1
C12 C11 H11A 108.1
N1 C11 H11B 108.1
C12 C11 H11B 108.1
H11A C11 H11B 107.3
C13 C12 C14 109.71(14)
C13 C12 C11 107.83(13)
C14 C12 C11 114.67(14)
C13 C12 H12 108.1
C14 C12 H12 108.1
C11 C12 H12 108.1
C12 C13 H13A 109.5
C12 C13 H13B 109.5
H13A C13 H13B 109.5
C12 C13 H13C 109.5
H13A C13 H13C 109.5
H13B C13 H13C 109.5
C12 C14 H14A 109.5
C12 C14 H14B 109.5
H14A C14 H14B 109.5
C12 C14 H14C 109.5
H14A C14 H14C 109.5
H14B C14 H14C 109.5
C16 C15 C20 119.31(15)
C16 C15 C4 119.91(15)
C20 C15 C4 120.76(15)
C15 C16 C17 120.35(17)
C15 C16 H16 119.8
C17 C16 H16 119.8
C18 C17 C16 120.15(17)
C18 C17 H17 119.9
C16 C17 H17 119.9
C17 C18 C19 119.77(16)
C17 C18 H18 120.1
C19 C18 H18 120.1
C18 C19 C20 120.32(17)
C18 C19 H19 119.8
C20 C19 H19 119.8
C19 C20 C15 120.09(17)
C19 C20 H20 120.0
C15 C20 H20 120.0
C22 C21 C24 120.69(14)
C22 C21 B1 120.69(15)
C24 C21 B1 118.60(14)
C21 C22 C23 126.86(16)
C21 C22 H22 116.6
C23 C22 H22 116.6
C22 C23 H23A 109.5
C22 C23 H23B 109.5
H23A C23 H23B 109.8
C22 C23 H23C 109.3
H23A C23 H23C 109.4
H23B C23 H23C 109.2
C21 C24 H24A 109.5
C21 C24 H24B 109.5
H24A C24 H24B 109.5
C21 C24 H24C 109.5
H24A C24 H24C 109.5
H24B C24 H24C 109.5
O1 B1 O2 113.80(13)
O1 B1 C21 112.82(13)
O2 B1 C21 116.18(13)
O1 B1 N1 100.00(11)
O2 B1 N1 98.73(11)
C21 B1 N1 113.28(12)

loop_
_geom_bond_atom_site_label_1
_geom_bond_atom_site_label_2
_geom_bond_distance
_geom_bond_publ_flag
O1 C1 1.4208(18) ?
O1 B1 1.446(2) y
O2 C4 1.4176(19) ?
O2 B1 1.450(2) y
N1 C2 1.4885(19) y
N1 C3 1.498(2) y
N1 C11 1.5010(19) y
N1 B1 1.788(2) y
C1 C5 1.508(2) ?
C1 C2 1.535(2) ?
C1 H1 1.0000 ?
C2 H2A 0.9900 ?
C2 H2B 0.9900 ?
C3 C4 1.529(2) ?
C3 H3A 0.9900 ?
C3 H3B 0.9900 ?
C4 C15 1.508(2) ?
C4 H4 1.0000 ?
C5 C6 1.391(2) ?
C5 C10 1.397(2) ?
C6 C7 1.389(2) ?
C6 H6 0.9500 ?
C7 C8 1.391(2) ?
C7 H7 0.9500 ?
C8 C9 1.385(2) ?
C8 H8 0.9500 ?
C9 C10 1.389(2) ?
C9 H9 0.9500 ?
C10 H10 0.9500 ?
C11 C12 1.535(2) ?
C11 H11A 0.9900 ?
C11 H11B 0.9900 ?
C12 C13 1.528(2) ?
C12 C14 1.527(2) ?
C12 H12 1.0000 ?
C13 H13A 0.9800 ?
C13 H13B 0.9800 ?
C13 H13C 0.9800 ?
C14 H14A 0.9800 ?
C14 H14B 0.9800 ?
C14 H14C 0.9800 ?
C15 C16 1.391(2) ?
C15 C20 1.396(2) ?
C16 C17 1.396(2) ?
C16 H16 0.9500 ?
C17 C18 1.386(3) ?
C17 H17 0.9500 ?
C18 C19 1.387(3) ?
C18 H18 0.9500 ?
C19 C20 1.395(2) ?
C19 H19 0.9500 ?
C20 H20 0.9500 ?
C21 C22 1.337(2) ?
C21 C24 1.516(2) ?
C21 B1 1.604(2) y
C22 C23 1.511(2) ?
C22 H22 0.9500 ?
C23 H23A 0.9765 ?
C23 H23B 0.9793 ?
C23 H23C 0.9838 ?
C24 H24A 0.9800 ?
C24 H24B 0.9800 ?
C24 H24C 0.9800 ?

loop_
_geom_torsion_atom_site_label_1
_geom_torsion_atom_site_label_2
_geom_torsion_atom_site_label_3
_geom_torsion_atom_site_label_4
_geom_torsion
B1 O1 C1 C5 166.99(12)
B1 O1 C1 C2 47.53(15)
C3 N1 C2 C1 -84.55(15)
C11 N1 C2 C1 146.74(12)
B1 N1 C2 C1 23.61(14)
O1 C1 C2 N1 -43.92(15)
C5 C1 C2 N1 -164.94(12)
C2 N1 C3 C4 129.25(13)
C11 N1 C3 C4 -102.16(14)
B1 N1 C3 C4 21.96(14)
B1 O2 C4 C15 167.73(12)
B1 O2 C4 C3 45.65(15)
N1 C3 C4 O2 -40.96(14)
N1 C3 C4 C15 -161.87(13)
O1 C1 C5 C6 -31.7(2)
C2 C1 C5 C6 83.42(18)
O1 C1 C5 C10 153.15(14)
C2 C1 C5 C10 -91.74(17)
C10 C5 C6 C7 -1.3(2)
C1 C5 C6 C7 -176.47(14)
C5 C6 C7 C8 0.8(2)
C6 C7 C8 C9 0.2(2)
C7 C8 C9 C10 -0.6(2)
C8 C9 C10 C5 0.1(2)
C6 C5 C10 C9 0.9(2)
C1 C5 C10 C9 176.14(15)
C2 N1 C11 C12 46.27(18)
C3 N1 C11 C12 -82.50(17)
B1 N1 C11 C12 160.91(13)
N1 C11 C12 C13 -173.45(14)
N1 C11 C12 C14 64.03(19)
O2 C4 C15 C16 143.24(15)
C3 C4 C15 C16 -100.08(17)
O2 C4 C15 C20 -34.98(19)
C3 C4 C15 C20 81.70(18)
C20 C15 C16 C17 0.7(2)
C4 C15 C16 C17 -177.59(15)
C15 C16 C17 C18 0.1(3)
C16 C17 C18 C19 -0.7(3)
C17 C18 C19 C20 0.6(3)
C18 C19 C20 C15 0.2(3)
C16 C15 C20 C19 -0.8(2)
C4 C15 C20 C19 177.45(15)
C24 C21 C22 C23 -0.4(3)
B1 C21 C22 C23 178.18(15)
C1 O1 B1 O2 74.05(16)
C1 O1 B1 C21 -150.83(12)
C1 O1 B1 N1 -30.20(14)
C4 O2 B1 O1 -134.02(13)
C4 O2 B1 C21 92.43(15)
C4 O2 B1 N1 -28.97(14)
C22 C21 B1 O1 -146.68(15)
C24 C21 B1 O1 31.95(19)
C22 C21 B1 O2 -12.7(2)
C24 C21 B1 O2 165.95(14)
C22 C21 B1 N1 100.61(17)
C24 C21 B1 N1 -80.76(17)
C2 N1 B1 O1 2.22(14)
C3 N1 B1 O1 118.58(12)
C11 N1 B1 O1 -118.98(13)
C2 N1 B1 O2 -113.98(12)
C3 N1 B1 O2 2.37(14)
C11 N1 B1 O2 124.81(13)
C2 N1 B1 C21 122.52(14)
C3 N1 B1 C21 -121.12(14)
C11 N1 B1 C21 1.32(18)
